data_4301865
loop_
_publ_author_name
'Norberto Masciocchi'
'Simona Galli'
'Giulia Tagliabue'
'Angelo Sironi'
'Oscar Castillo'
'Antonio Luque'
'Garikoitz Beobide'
'Wenguo Wang'
'M. Angustias Romero'
'Elisa Barea'
'Jorge A. R. Navarro'

_publ_contact_author_address
;
Dipartimento di Scienze Chimiche e Ambientali
Universit\'a degli Studi dell'Insubria
Via Valleggio, 11
22100 Como - Italy
;
_publ_contact_author_email simona.galli@uninsubria.it
_publ_contact_author_fax +39-031-326237
_publ_contact_author_name 'Simona Galli'
_publ_contact_author_phone +39-031-326230
_publ_section_title
;
Thermally Induced Interconversions of Metal-Pyrimidine-4,6-dicarboxylate
Polymers: A Structural, Spectroscopic, and Magnetic Study
;
_journal_name_full 'Inorganic Chemistry'
_journal_page_first 3087
_journal_page_last 3094
_journal_paper_doi 10.1021/ic802365w
_journal_volume 48
_journal_year 2009
_chemical_compound_source synthesis
_chemical_formula_moiety 'C6 H6 Cu N2 O6'
_chemical_formula_sum 'C6 H6 Cu N2 O6'
_chemical_formula_weight 265.67
_chemical_name_systematic
;
catena-(pyrimidine-4,6-dicarboxylate)-copper(ii) bisaquo
;
_space_group_crystal_system monoclinic
_space_group_IT_number 14
_space_group_name_H-M_alt 'P 1 21/n 1'
_symmetry_space_group_name_Hall '-P 2yn'
_symmetry_space_group_name_H-M 'P 1 21/n 1'
_cell_angle_alpha 90
_cell_angle_beta 94.8196(17)
_cell_angle_gamma 90
_cell_formula_units_Z 4
_cell_length_a 7.01183(19)
_cell_length_b 12.17008(37)
_cell_length_c 10.38893(31)
_cell_measurement_temperature 298(2)
_cell_volume 883.40(4)
_computing_cell_refinement TOPAS-R
_computing_publication_material TOPAS-R
_computing_structure_refinement TOPAS-R
_computing_structure_solution TOPAS-R
_diffrn_ambient_temperature 298(2)
_diffrn_detector_type 'Linear PSD Bruker AXS Lynxeye'
_diffrn_measurement_device_type 'Bruker AXS D8 Advance'
_diffrn_radiation_monochromator 'Ni filter'
_diffrn_radiation_wavelength 1.5418
_diffrn_source_target Cu
_diffrn_source_type 'sealed X-ray tube'
_exptl_absorpt_coefficient_mu 3.71
_exptl_crystal_density_diffrn 1.996
_exptl_crystal_F_000 532
_pd_char_colour 'cyan blue'
_pd_instr_location ' ?'
_pd_meas_2theta_range_inc 0.02
_pd_meas_2theta_range_max 105
_pd_meas_2theta_range_min 5
_pd_meas_number_of_points 5001
_pd_meas_scan_method step
_pd_proc_2theta_range_inc 0.02
_pd_proc_2theta_range_max 105
_pd_proc_2theta_range_min 10
_pd_proc_ls_background_function 'Chebychev polynomial'
_pd_proc_ls_pref_orient_corr 'March-Dollase formulation'
_pd_proc_ls_profile_function 'fundamental parameters approach'
_pd_proc_ls_prof_R_factor 0.041
_pd_proc_ls_prof_wR_expected 0.006
_pd_proc_ls_prof_wR_factor 0.065
_pd_spec_mounting
; 
packed powder pellet
;
_pd_spec_mount_mode reflection
_pd_spec_shape flat_sheet
_pd_spec_size_axial 20
_pd_spec_size_equat 10
_pd_spec_size_thick 0.05
_refine_ls_extinction_method none
_refine_ls_goodness_of_fit_all 11.04
_refine_ls_hydrogen_treatment riding
_refine_ls_matrix_type fullcycle
_refine_ls_number_constraints 0
_refine_ls_number_parameters 58
_refine_ls_number_restraints 4
_refine_ls_shift/su_max .01
_refine_ls_structure_factor_coef Inet
_refine_ls_weighting_details 'w = 1/[Y~i~]'
_refine_ls_weighting_scheme calc
_cod_data_source_file ic802365w_si_005.cif
_cod_data_source_block '[Cu(pmdc)(H2O)2]'
_cod_depositor_comments
;
The following automatic conversions were performed:

'_refine_ls_weighting_scheme' value '1/[Y~i~]' was changed to 'calc'.
New tag '_refine_ls_weighting_details' was created. The value of the
new tag was set to 'w = 1/[Y~i~]'.

Automatic conversion script
Id: cif_fix_values 3143 2015-03-26 13:38:13Z robertas 
;
_cod_original_cell_volume 883.400(45)
_cod_database_code 4301865

loop_
_symmetry_equiv_pos_as_xyz
'-x, -y, -z'
'-x+1/2, y+1/2, -z+1/2'
'x, y, z'
'x+1/2, -y+1/2, z+1/2'

loop_
_atom_site_label
_atom_site_type_symbol
_atom_site_symmetry_multiplicity
_atom_site_fract_x
_atom_site_fract_y
_atom_site_fract_z
_atom_site_occupancy
_atom_site_B_iso_or_equiv
Cu Cu 4 -0.73907(64) 0.25470(51) -0.00613(51) 1 4.703(97)
O1w O 4 0.4781(11) -0.7771(23) -0.38192(95) 1 6.703(97)
O2w O 4 0.9671(11) -0.2825(21) -0.36466(94) 1 6.703(97)
N1 N 4 0.6114393 0.2941763 0.3523191 1 6.703(97)
C2 C 4 0.5185597 0.2412654 0.2501333 1 6.703(97)
H2 H 4 0.5220102 0.1633412 0.2454555 1 6.703(97)
N3 N 4 0.4207404 0.2999091 0.1546442 1 6.703(97)
C4 C 4 0.4158007 0.4114637 0.1613409 1 6.703(97)
C5 C 4 0.5086803 0.4643746 0.2635267 1 6.703(97)
H5 H 4 0.5052298 0.5422988 0.2682045 1 6.703(97)
C6 C 4 0.6064996 0.4057309 0.3590158 1 6.703(97)
C7 C 4 0.7089402 0.4640885 0.4717207 1 6.703(97)
O1 O 4 0.7148576 0.5667318 0.4738522 1 6.703(97)
O2 O 4 0.7883901 0.4100766 0.5635098 1 6.703(97)
C8 C 4 0.3079118 0.4761443 0.05602209 1 6.703(97)
O3 O 4 0.2379239 0.4285798 -0.04363759 1 6.703(97)
O4 O 4 0.2879924 0.5776093 0.06791608 1 6.703(97)

loop_
_atom_type_symbol
_atom_type_description
_atom_type_scat_source
C C 'International Tables for Crystallography (Vol. IV)'
H H 'International Tables for Crystallography (Vol. IV)'
Cu Cu 'International Tables for Crystallography (Vol. IV)'
N N 'International Tables for Crystallography (Vol. IV)'
O O 'International Tables for Crystallography (Vol. IV)'

loop_
_diffrn_radiation_type
'Cu K\a'
